data_7707679
loop_
_publ_author_name
'Scattolin, Thomas'
'Voloshkin, Vladislav A.'
'Martynova, Ekaterina'
'Vanden Broeck, Sofie M. P.'
'Beli\<s, Marek'
'Cazin, Catherine S. J.'
'Nolan, Steven P.'

_publ_section_title
;
 Synthesis and catalytic activity of palladium complexes bearing
 <i>N</i>-heterocyclic carbenes (NHCs) and
 1,4,7-triaza-9-phosphatricyclo[5.3.2.1]tridecane (CAP) ligands.
;
_journal_issue 27
_journal_name_full 'Dalton transactions (Cambridge, England : 2003)'
_journal_page_first 9491
_journal_page_last 9499
_journal_paper_doi 10.1039/d1dt01716k
_journal_volume 50
_journal_year 2021
_chemical_formula_moiety 'C36 H56 Cl2 N5 P Pd, 2(C H Cl3)'
_chemical_formula_sum 'C38 H58 Cl8 N5 P Pd'
_chemical_formula_weight 1005.86
_space_group_crystal_system monoclinic
_space_group_IT_number 14
_space_group_name_Hall '-P 2yn'
_space_group_name_H-M_alt 'P 1 21/n 1'
_atom_sites_solution_hydrogens geom
_atom_sites_solution_primary dual
_audit_creation_date 2020-12-22
_audit_creation_method
;
Olex2 1.3
(compiled 2020.11.12 svn.r5f609507 for OlexSys, GUI svn.r6219)
;
_audit_update_record
;
2021-05-17 deposited with the CCDC.	2021-06-14 downloaded from the CCDC.
;
_cell_angle_alpha 90
_cell_angle_beta 109.8980(10)
_cell_angle_gamma 90
_cell_formula_units_Z 4
_cell_length_a 12.83540(10)
_cell_length_b 22.31660(10)
_cell_length_c 16.5717(2)
_cell_measurement_reflns_used 19713
_cell_measurement_temperature 100.0(1)
_cell_measurement_theta_max 73.7580
_cell_measurement_theta_min 3.4330
_cell_volume 4463.45(7)
_computing_cell_refinement 'CrysAlisPro 1.171.40.67a (Rigaku OD, 2019)'
_computing_data_collection 'CrysAlisPro 1.171.40.67a (Rigaku OD, 2019)'
_computing_data_reduction 'CrysAlisPro 1.171.40.67a (Rigaku OD, 2019)'
_computing_molecular_graphics 'Olex2 1.3 (Dolomanov et al., 2009)'
_computing_publication_material 'Olex2 1.3 (Dolomanov et al., 2009)'
_computing_structure_refinement 'SHELXL 2018/3 (Sheldrick, 2015)'
_computing_structure_solution 'SHELXT 2018/2 (Sheldrick, 2018)'
_diffrn_ambient_environment N~2~
_diffrn_ambient_temperature 100.0(1)
_diffrn_detector 'CCD plate'
_diffrn_detector_area_resol_mean 10.4839
_diffrn_detector_type Atlas
_diffrn_measured_fraction_theta_full 1.000
_diffrn_measured_fraction_theta_max 0.986
_diffrn_measurement_details
;
List of Runs (angles in degrees, time in seconds):

  # Type    Start    End  Width  t~exp~   \w     \q     \k     \f   Frames
#--------------------------------------------------------------------------
  1  \w   -115.00 -14.00   1.00    2.25    --  -41.68 -57.00 -90.00  101
  2  \w    -21.00  74.00   1.00    2.25    --   41.68 -77.00 120.00   95
  3  \w     27.00  98.00   1.00    2.25    --   41.68-125.00 -60.00   71
  4  \w     33.00 132.00   1.00   13.40    --  106.01 -45.00 -60.00   99
  5  \w    103.00 178.00   1.00   13.40    --  106.01  77.00  30.00   75
  6  \w     34.00 135.00   1.00   13.40    --  106.01 -61.00-150.00  101
  7  \w     33.00 112.00   1.00   13.40    --  106.01-125.00  30.00   79
  8  \w     78.00 178.00   1.00   13.40    --  106.01  30.00-180.00  100
  9  \w     30.00 139.00   1.00   13.40    --  106.01 -77.00  90.00  109
 10  \w   -115.00 -14.00   1.00    2.25    --  -41.68 -57.00  60.00  101
 11  \w   -116.00 -17.00   1.00    2.25    --  -41.68 -38.00 150.00   99
 12  \w     53.00 178.00   1.00   13.40    --  106.01  15.00 -30.00  125
 13  \w     77.00 178.00   1.00   13.40    --  106.01  61.00-150.00  101
 14  \w     77.00 178.00   1.00   13.40    --  106.01  61.00 -30.00  101
 15  \w     53.00 178.00   1.00   13.40    --  106.01  15.00  90.00  125
 16  \w   -115.00 -56.00   1.00    2.25    --  -41.68 -57.00   0.00   59
;
_diffrn_measurement_device 'four-circle diffractometer'
_diffrn_measurement_device_type 'SuperNova, Dual, Cu at home/near, Atlas'
_diffrn_measurement_method '\w scans'
_diffrn_orient_matrix_type 'CrysAlisPro convention (1999,Acta A55,543-557)'
_diffrn_orient_matrix_UB_11 -0.0112293000
_diffrn_orient_matrix_UB_12 0.0576398000
_diffrn_orient_matrix_UB_13 -0.0534715000
_diffrn_orient_matrix_UB_21 -0.0761933000
_diffrn_orient_matrix_UB_22 -0.0331759000
_diffrn_orient_matrix_UB_23 -0.0798119000
_diffrn_orient_matrix_UB_31 -0.1017719000
_diffrn_orient_matrix_UB_32 0.0185178000
_diffrn_orient_matrix_UB_33 0.0234197000
_diffrn_radiation_monochromator mirror
_diffrn_radiation_probe x-ray
_diffrn_radiation_type 'Cu K\a'
_diffrn_radiation_wavelength 1.54184
_diffrn_reflns_av_R_equivalents 0.0372
_diffrn_reflns_av_unetI/netI 0.0273
_diffrn_reflns_Laue_measured_fraction_full 1.000
_diffrn_reflns_Laue_measured_fraction_max 0.986
_diffrn_reflns_limit_h_max 13
_diffrn_reflns_limit_h_min -15
_diffrn_reflns_limit_k_max 27
_diffrn_reflns_limit_k_min -27
_diffrn_reflns_limit_l_max 20
_diffrn_reflns_limit_l_min -19
_diffrn_reflns_number 42997
_diffrn_reflns_point_group_measured_fraction_full 1.000
_diffrn_reflns_point_group_measured_fraction_max 0.986
_diffrn_reflns_theta_full 67.684
_diffrn_reflns_theta_max 73.925
_diffrn_reflns_theta_min 3.459
_diffrn_source 'micro-focus sealed X-ray tube'
_diffrn_source_type 'SuperNova (Cu) X-ray Source'
_exptl_absorpt_coefficient_mu 8.363
_exptl_absorpt_correction_T_max 1.000
_exptl_absorpt_correction_T_min 0.679
_exptl_absorpt_correction_type gaussian
_exptl_absorpt_process_details
;
CrysAlisPro 1.171.40.67a (Rigaku Oxford Diffraction, 2019)
Numerical absorption correction based on gaussian integration over
			a multifaceted crystal model
Empirical absorption correction using spherical harmonics,
 implemented in SCALE3 ABSPACK scaling algorithm.
;
_exptl_crystal_colour 'clear yellow'
_exptl_crystal_colour_lustre clear
_exptl_crystal_colour_primary yellow
_exptl_crystal_density_diffrn 1.497
_exptl_crystal_description needle
_exptl_crystal_F_000 2072
_exptl_crystal_preparation Synthesis
_exptl_crystal_recrystallization_method 'Pentane diffusion in CHCl3'
_exptl_crystal_size_max 0.204
_exptl_crystal_size_mid 0.084
_exptl_crystal_size_min 0.064
_refine_diff_density_max 1.031
_refine_diff_density_min -0.716
_refine_diff_density_rms 0.067
_refine_ls_extinction_method none
_refine_ls_goodness_of_fit_ref 1.041
_refine_ls_hydrogen_treatment constr
_refine_ls_matrix_type full
_refine_ls_number_parameters 486
_refine_ls_number_reflns 8915
_refine_ls_number_restraints 0
_refine_ls_restrained_S_all 1.041
_refine_ls_R_factor_all 0.0317
_refine_ls_R_factor_gt 0.0274
_refine_ls_shift/su_max 0.004
_refine_ls_shift/su_mean 0.000
_refine_ls_structure_factor_coef Fsqd
_refine_ls_weighting_details 'w=1/[\s^2^(Fo^2^)+(0.0364P)^2^+2.2142P] where P=(Fo^2^+2Fc^2^)/3'
_refine_ls_weighting_scheme calc
_refine_ls_wR_factor_gt 0.0668
_refine_ls_wR_factor_ref 0.0694
_reflns_Friedel_coverage 0.000
_reflns_number_gt 8064
_reflns_number_total 8915
_reflns_threshold_expression 'I > 2\s(I)'
_cod_data_source_file d1dt01716k2.cif
_cod_data_source_block ts132
_cod_depositor_comments 'Adding full bibliography for 7707679--7707680.cif.'
_cod_database_code 7707679
_shelx_shelxl_version_number 2018/3
_chemical_oxdiff_formula 'C36 H57 Cl2 N5 P Pd'
_shelx_space_group_comment
;
The symmetry employed for this shelxl refinement is uniquely defined
by the following loop, which should always be used as a source of
symmetry information in preference to the above space-group names.
They are only intended as comments.
;
_reflns_odcompleteness_completeness 99.99
_reflns_odcompleteness_iscentric 1
_reflns_odcompleteness_theta 66.97
_olex2_refinement_description
;
1. Fixed Uiso
 At 1.2 times of:
  All C(H) groups, All C(H,H) groups
 At 1.5 times of:
  All C(H,H,H) groups
2.a Ternary CH refined with riding coordinates:
 C13(H13), C10(H10), C25(H25), C22(H22), C37(H37), C38(H38)
2.b Secondary CH2 refined with riding coordinates:
 C30(H30A,H30B), C2(H2A,H2B), C3(H3A,H3B), C28(H28A,H28B), C29(H29A,H29B),
 C33(H33A,H33B), C34(H34A,H34B), C32(H32A,H32B), C35(H35A,H35B), C31(H31A,H31B),
  C36(H36A,H36B)
2.c Aromatic/amide H refined with riding coordinates:
 C6(H6), C8(H8), C7(H7), C20(H20), C18(H18), C19(H19)
2.d Idealised Me refined as rotating group:
 C12(H12A,H12B,H12C), C14(H14A,H14B,H14C), C15(H15A,H15B,H15C), C27(H27A,H27B,
 H27C), C26(H26A,H26B,H26C), C24(H24A,H24B,H24C), C11(H11A,H11B,H11C), C23(H23A,
 H23B,H23C)
;
_olex2_date_sample_data_collection 2020-12-12
_olex2_exptl_crystal_mounting_method 'Little loop'
_olex2_submission_original_sample_id TS132
_olex2_submission_special_instructions 'No special instructions were received'
_oxdiff_exptl_absorpt_empirical_details
;
Empirical correction (ABSPACK) includes:
- Absorption correction using spherical harmonics
- Frame scaling
- B-factor correction
;
_oxdiff_exptl_absorpt_empirical_full_max 1.486
_oxdiff_exptl_absorpt_empirical_full_min 0.816

loop_
_space_group_symop_operation_xyz
'x, y, z'
'-x+1/2, y+1/2, -z+1/2'
'-x, -y, -z'
'x-1/2, -y-1/2, z-1/2'

loop_
_atom_site_label
_atom_site_type_symbol
_atom_site_fract_x
_atom_site_fract_y
_atom_site_fract_z
_atom_site_U_iso_or_equiv
_atom_site_adp_type
_atom_site_occupancy
_atom_site_site_symmetry_order
_atom_site_calc_flag
_atom_site_refinement_flags_posn
_atom_site_refinement_flags_adp
_atom_site_refinement_flags_occupancy
_atom_site_disorder_assembly
_atom_site_disorder_group
Pd1 Pd 0.09134(2) 0.68330(2) 0.25066(2) 0.01334(5) Uani 1 1 d . . . . .
Cl1 Cl -0.01242(4) 0.73950(2) 0.31762(3) 0.02239(10) Uani 1 1 d . . . . .
P1 P 0.17855(4) 0.63645(2) 0.17224(3) 0.01492(10) Uani 1 1 d . . . . .
Cl3 Cl 0.66516(5) 0.69875(3) 0.06517(4) 0.03706(14) Uani 1 1 d . . . . .
Cl6 Cl 0.44001(6) 0.56563(3) 0.71505(4) 0.03938(14) Uani 1 1 d . . . . .
Cl5 Cl 0.70498(6) 0.66023(4) 0.23978(4) 0.04425(16) Uani 1 1 d . . . . .
Cl8 Cl 0.27206(6) 0.62801(4) 0.76281(5) 0.04885(18) Uani 1 1 d . . . . .
Cl4 Cl 0.79648(8) 0.59373(3) 0.13077(5) 0.05151(19) Uani 1 1 d . . . . .
Cl7 Cl 0.47889(7) 0.59348(4) 0.89313(5) 0.0576(2) Uani 1 1 d . . . . .
N2 N 0.13604(14) 0.62539(7) 0.42137(10) 0.0143(3) Uani 1 1 d . . . . .
N1 N 0.28319(14) 0.67192(7) 0.41498(10) 0.0140(3) Uani 1 1 d . . . . .
N4 N 0.30235(16) 0.66333(8) 0.06795(11) 0.0222(4) Uani 1 1 d . . . . .
N5 N 0.11897(16) 0.56910(8) 0.01927(11) 0.0229(4) Uani 1 1 d . . . . .
N3 N 0.33834(16) 0.55008(8) 0.17181(12) 0.0214(4) Uani 1 1 d . . . . .
C1 C 0.17941(16) 0.65412(8) 0.36876(12) 0.0136(4) Uani 1 1 d . . . . .
C13 C 0.48986(18) 0.60521(9) 0.44890(13) 0.0189(4) Uani 1 1 d . . . . .
H13 H 0.419936 0.590914 0.456486 0.023 Uiso 1 1 calc R U . . .
C4 C 0.36687(17) 0.69759(8) 0.38577(12) 0.0146(4) Uani 1 1 d . . . . .
C16 C 0.03008(17) 0.59632(8) 0.40333(12) 0.0155(4) Uani 1 1 d . . . . .
C30 C 0.08093(18) 0.58866(9) 0.08740(13) 0.0196(4) Uani 1 1 d . . . . .
H30A H 0.063335 0.552703 0.115320 0.023 Uiso 1 1 calc R U . . .
H30B H 0.011083 0.611239 0.061486 0.023 Uiso 1 1 calc R U . . .
C5 C 0.35453(17) 0.75538(8) 0.34920(12) 0.0164(4) Uani 1 1 d . . . . .
C21 C 0.00461(17) 0.54408(8) 0.35178(12) 0.0168(4) Uani 1 1 d . . . . .
C9 C 0.46554(17) 0.66429(9) 0.39962(12) 0.0164(4) Uani 1 1 d . . . . .
C6 C 0.43767(19) 0.77631(9) 0.31965(13) 0.0205(4) Uani 1 1 d . . . . .
H6 H 0.428964 0.814210 0.292024 0.025 Uiso 1 1 calc R U . . .
C2 C 0.30236(17) 0.66681(9) 0.50814(12) 0.0163(4) Uani 1 1 d . . . . .
H2A H 0.287907 0.705234 0.532270 0.020 Uiso 1 1 calc R U . . .
H2B H 0.378823 0.653457 0.540299 0.020 Uiso 1 1 calc R U . . .
C17 C -0.04117(17) 0.61733(8) 0.44575(12) 0.0173(4) Uani 1 1 d . . . . .
C3 C 0.21811(17) 0.61964(9) 0.50894(12) 0.0172(4) Uani 1 1 d . . . . .
H3A H 0.251595 0.579150 0.518810 0.021 Uiso 1 1 calc R U . . .
H3B H 0.184384 0.628285 0.553244 0.021 Uiso 1 1 calc R U . . .
C10 C 0.26167(17) 0.79800(8) 0.34846(13) 0.0178(4) Uani 1 1 d . . . . .
H10 H 0.203649 0.774576 0.362512 0.021 Uiso 1 1 calc R U . . .
C8 C 0.54657(18) 0.68828(9) 0.37106(14) 0.0202(4) Uani 1 1 d . . . . .
H8 H 0.613258 0.666580 0.380097 0.024 Uiso 1 1 calc R U . . .
C25 C 0.08073(18) 0.51952(8) 0.30647(13) 0.0187(4) Uani 1 1 d . . . . .
H25 H 0.104547 0.554132 0.278574 0.022 Uiso 1 1 calc R U . . .
C22 C -0.02036(18) 0.67342(9) 0.50125(13) 0.0196(4) Uani 1 1 d . . . . .
H22 H 0.045267 0.694826 0.495604 0.024 Uiso 1 1 calc R U . . .
C7 C 0.53230(19) 0.74320(10) 0.32966(14) 0.0229(4) Uani 1 1 d . . . . .
H7 H 0.587246 0.758007 0.308270 0.027 Uiso 1 1 calc R U . . .
C20 C -0.09359(19) 0.51422(9) 0.34423(14) 0.0212(4) Uani 1 1 d . . . . .
H20 H -0.113017 0.479499 0.309101 0.025 Uiso 1 1 calc R U . . .
C12 C 0.2072(2) 0.82862(10) 0.26154(14) 0.0246(5) Uani 1 1 d . . . . .
H12A H 0.261961 0.853727 0.248306 0.037 Uiso 1 1 calc R U . . .
H12B H 0.145560 0.853637 0.263870 0.037 Uiso 1 1 calc R U . . .
H12C H 0.179326 0.798108 0.216832 0.037 Uiso 1 1 calc R U . . .
C18 C -0.13733(18) 0.58478(9) 0.43618(14) 0.0218(4) Uani 1 1 d . . . . .
H18 H -0.186089 0.598080 0.464616 0.026 Uiso 1 1 calc R U . . .
C14 C 0.5324(2) 0.55553(9) 0.40367(14) 0.0249(4) Uani 1 1 d . . . . .
H14A H 0.476127 0.546799 0.347860 0.037 Uiso 1 1 calc R U . . .
H14B H 0.547468 0.519267 0.439134 0.037 Uiso 1 1 calc R U . . .
H14C H 0.600687 0.568894 0.395222 0.037 Uiso 1 1 calc R U . . .
C19 C -0.16341(19) 0.53364(9) 0.38635(15) 0.0234(4) Uani 1 1 d . . . . .
H19 H -0.229096 0.511962 0.381091 0.028 Uiso 1 1 calc R U . . .
C28 C 0.29810(18) 0.58700(9) 0.22563(13) 0.0194(4) Uani 1 1 d . . . . .
H28A H 0.360102 0.612479 0.260744 0.023 Uiso 1 1 calc R U . . .
H28B H 0.277341 0.560459 0.265575 0.023 Uiso 1 1 calc R U . . .
C15 C 0.57686(19) 0.61615(10) 0.53877(14) 0.0246(4) Uani 1 1 d . . . . .
H15A H 0.648588 0.625455 0.532962 0.037 Uiso 1 1 calc R U . . .
H15B H 0.583881 0.580075 0.573958 0.037 Uiso 1 1 calc R U . . .
H15C H 0.553222 0.649841 0.566332 0.037 Uiso 1 1 calc R U . . .
C29 C 0.23863(19) 0.69038(9) 0.11397(13) 0.0204(4) Uani 1 1 d . . . . .
H29A H 0.177436 0.713480 0.073030 0.024 Uiso 1 1 calc R U . . .
H29B H 0.286369 0.719085 0.155982 0.024 Uiso 1 1 calc R U . . .
C27 C 0.0232(2) 0.47420(9) 0.23559(14) 0.0229(4) Uani 1 1 d . . . . .
H27A H 0.004611 0.438043 0.261419 0.034 Uiso 1 1 calc R U . . .
H27B H 0.072940 0.463652 0.204198 0.034 Uiso 1 1 calc R U . . .
H27C H -0.044802 0.491979 0.195904 0.034 Uiso 1 1 calc R U . . .
C26 C 0.18554(19) 0.49086(10) 0.36883(14) 0.0248(4) Uani 1 1 d . . . . .
H26A H 0.231082 0.521777 0.406599 0.037 Uiso 1 1 calc R U . . .
H26B H 0.227771 0.471898 0.336385 0.037 Uiso 1 1 calc R U . . .
H26C H 0.164906 0.460550 0.403455 0.037 Uiso 1 1 calc R U . . .
C33 C 0.2475(2) 0.64288(10) -0.01901(14) 0.0260(5) Uani 1 1 d . . . . .
H33A H 0.295261 0.612528 -0.032630 0.031 Uiso 1 1 calc R U . . .
H33B H 0.241055 0.677201 -0.058254 0.031 Uiso 1 1 calc R U . . .
C34 C 0.1318(2) 0.61565(11) -0.03792(13) 0.0270(5) Uani 1 1 d . . . . .
H34A H 0.080221 0.648610 -0.037903 0.032 Uiso 1 1 calc R U . . .
H34B H 0.107730 0.598947 -0.096761 0.032 Uiso 1 1 calc R U . . .
C32 C 0.41095(19) 0.64086(10) 0.11596(14) 0.0246(4) Uani 1 1 d . . . . .
H32A H 0.439153 0.663637 0.170363 0.030 Uiso 1 1 calc R U . . .
H32B H 0.460568 0.649648 0.082960 0.030 Uiso 1 1 calc R U . . .
C24 C -0.1197(2) 0.71599(10) 0.47325(16) 0.0271(5) Uani 1 1 d . . . . .
H24A H -0.141409 0.723383 0.411416 0.041 Uiso 1 1 calc R U . . .
H24B H -0.099391 0.753988 0.504289 0.041 Uiso 1 1 calc R U . . .
H24C H -0.181775 0.697859 0.486098 0.041 Uiso 1 1 calc R U . . .
C11 C 0.3083(2) 0.84527(9) 0.41833(13) 0.0236(4) Uani 1 1 d . . . . .
H11A H 0.346128 0.825388 0.473260 0.035 Uiso 1 1 calc R U . . .
H11B H 0.247594 0.869940 0.423277 0.035 Uiso 1 1 calc R U . . .
H11C H 0.361048 0.870768 0.403213 0.035 Uiso 1 1 calc R U . . .
C35 C 0.1873(2) 0.51589(10) 0.03208(15) 0.0285(5) Uani 1 1 d . . . . .
H35A H 0.232724 0.518956 -0.005497 0.034 Uiso 1 1 calc R U . . .
H35B H 0.137614 0.480939 0.012232 0.034 Uiso 1 1 calc R U . . .
C23 C 0.0047(2) 0.65755(11) 0.59645(14) 0.0275(5) Uani 1 1 d . . . . .
H23A H -0.062768 0.642614 0.604629 0.041 Uiso 1 1 calc R U . . .
H23B H 0.030791 0.693397 0.631729 0.041 Uiso 1 1 calc R U . . .
H23C H 0.062186 0.626549 0.613566 0.041 Uiso 1 1 calc R U . . .
C31 C 0.4205(2) 0.57368(10) 0.13797(15) 0.0261(5) Uani 1 1 d . . . . .
H31A H 0.415399 0.550968 0.085432 0.031 Uiso 1 1 calc R U . . .
H31B H 0.494942 0.566144 0.180569 0.031 Uiso 1 1 calc R U . . .
C37 C 0.7606(2) 0.66508(11) 0.15696(15) 0.0278(5) Uani 1 1 d . . . . .
H37 H 0.828924 0.690349 0.177019 0.033 Uiso 1 1 calc R U . . .
C36 C 0.2659(2) 0.50269(10) 0.12424(15) 0.0268(5) Uani 1 1 d . . . . .
H36A H 0.219824 0.489559 0.158239 0.032 Uiso 1 1 calc R U . . .
H36B H 0.313102 0.468271 0.121224 0.032 Uiso 1 1 calc R U . . .
C38 C 0.4153(2) 0.61710(11) 0.78705(17) 0.0340(5) Uani 1 1 d . . . . .
H38 H 0.448731 0.656361 0.780028 0.041 Uiso 1 1 calc R U . . .
Cl2 Cl -0.01274(4) 0.72676(2) 0.11852(3) 0.02197(10) Uani 1 1 d . . . . .

loop_
_atom_site_aniso_label
_atom_site_aniso_U_11
_atom_site_aniso_U_22
_atom_site_aniso_U_33
_atom_site_aniso_U_23
_atom_site_aniso_U_13
_atom_site_aniso_U_12
Pd1 0.01041(8) 0.01258(7) 0.01524(7) 0.00132(4) 0.00202(5) 0.00082(5)
Cl1 0.0197(2) 0.0199(2) 0.0296(2) 0.00185(17) 0.01099(19) 0.00581(18)
P1 0.0135(2) 0.0156(2) 0.0147(2) 0.00030(16) 0.00360(18) -0.00031(17)
Cl3 0.0223(3) 0.0379(3) 0.0506(3) 0.0195(3) 0.0119(3) 0.0043(2)
Cl6 0.0420(4) 0.0338(3) 0.0472(3) -0.0159(2) 0.0215(3) -0.0067(3)
Cl5 0.0304(3) 0.0737(5) 0.0322(3) -0.0100(3) 0.0153(3) -0.0064(3)
Cl8 0.0247(3) 0.0639(4) 0.0515(4) -0.0207(3) 0.0046(3) 0.0026(3)
Cl4 0.0750(6) 0.0343(3) 0.0538(4) 0.0104(3) 0.0332(4) 0.0231(3)
Cl7 0.0428(4) 0.0869(6) 0.0399(3) -0.0074(3) 0.0096(3) 0.0218(4)
N2 0.0120(8) 0.0159(7) 0.0140(7) 0.0005(6) 0.0030(6) -0.0008(6)
N1 0.0115(8) 0.0151(7) 0.0134(7) 0.0004(6) 0.0015(6) -0.0002(6)
N4 0.0210(10) 0.0267(9) 0.0198(8) 0.0010(7) 0.0082(7) -0.0040(7)
N5 0.0264(10) 0.0223(8) 0.0200(8) -0.0043(7) 0.0080(7) -0.0047(7)
N3 0.0193(9) 0.0200(8) 0.0265(9) -0.0028(7) 0.0100(7) -0.0008(7)
C1 0.0118(9) 0.0099(7) 0.0190(8) -0.0012(6) 0.0052(7) 0.0008(7)
C13 0.0146(10) 0.0197(9) 0.0214(9) 0.0005(7) 0.0048(8) 0.0043(8)
C4 0.0140(10) 0.0149(8) 0.0149(8) -0.0027(7) 0.0049(7) -0.0022(7)
C16 0.0122(10) 0.0141(8) 0.0186(9) 0.0023(7) 0.0031(7) -0.0009(7)
C30 0.0158(10) 0.0201(9) 0.0205(9) -0.0015(7) 0.0032(8) -0.0020(8)
C5 0.0147(10) 0.0156(8) 0.0177(8) -0.0020(7) 0.0039(7) -0.0019(7)
C21 0.0158(10) 0.0146(8) 0.0196(9) 0.0020(7) 0.0055(8) -0.0003(7)
C9 0.0126(10) 0.0178(9) 0.0173(8) -0.0035(7) 0.0031(7) -0.0021(7)
C6 0.0222(11) 0.0178(9) 0.0225(9) 0.0002(7) 0.0088(8) -0.0046(8)
C2 0.0140(10) 0.0187(8) 0.0152(8) -0.0010(7) 0.0038(7) 0.0002(7)
C17 0.0151(10) 0.0160(8) 0.0201(9) 0.0000(7) 0.0049(8) -0.0008(7)
C3 0.0140(10) 0.0211(9) 0.0153(8) 0.0013(7) 0.0033(7) -0.0013(8)
C10 0.0149(10) 0.0147(8) 0.0219(9) 0.0006(7) 0.0040(8) 0.0008(7)
C8 0.0133(10) 0.0235(9) 0.0242(10) -0.0040(8) 0.0068(8) -0.0005(8)
C25 0.0201(11) 0.0132(8) 0.0237(9) -0.0011(7) 0.0089(8) -0.0017(7)
C22 0.0174(11) 0.0212(9) 0.0215(9) -0.0040(7) 0.0082(8) -0.0028(8)
C7 0.0194(11) 0.0272(10) 0.0259(10) -0.0025(8) 0.0126(8) -0.0075(8)
C20 0.0198(11) 0.0163(9) 0.0272(10) -0.0025(7) 0.0076(8) -0.0043(8)
C12 0.0239(12) 0.0207(9) 0.0228(10) 0.0026(8) -0.0002(9) 0.0006(8)
C18 0.0165(10) 0.0240(10) 0.0275(10) 0.0002(8) 0.0110(8) -0.0005(8)
C14 0.0235(12) 0.0223(10) 0.0270(10) -0.0017(8) 0.0061(9) 0.0063(9)
C19 0.0164(11) 0.0222(9) 0.0329(11) 0.0006(8) 0.0102(9) -0.0069(8)
C28 0.0166(10) 0.0203(9) 0.0204(9) 0.0019(7) 0.0049(8) 0.0036(8)
C15 0.0180(11) 0.0293(10) 0.0228(10) 0.0006(8) 0.0021(8) 0.0057(9)
C29 0.0205(11) 0.0191(9) 0.0219(9) 0.0003(7) 0.0077(8) -0.0031(8)
C27 0.0262(12) 0.0193(9) 0.0252(10) -0.0049(8) 0.0113(9) -0.0030(8)
C26 0.0228(12) 0.0235(10) 0.0284(10) 0.0010(8) 0.0091(9) 0.0050(8)
C33 0.0303(13) 0.0305(11) 0.0190(10) -0.0004(8) 0.0106(9) -0.0047(9)
C34 0.0296(13) 0.0320(11) 0.0177(9) -0.0006(8) 0.0056(9) -0.0049(10)
C32 0.0194(11) 0.0287(11) 0.0272(10) 0.0000(8) 0.0098(9) -0.0037(9)
C24 0.0244(12) 0.0240(10) 0.0356(12) -0.0060(9) 0.0139(10) 0.0018(9)
C11 0.0256(12) 0.0199(9) 0.0225(10) -0.0030(8) 0.0047(9) 0.0029(8)
C35 0.0300(13) 0.0240(10) 0.0323(11) -0.0089(9) 0.0118(10) -0.0037(9)
C23 0.0287(13) 0.0331(11) 0.0230(10) -0.0040(9) 0.0120(9) -0.0024(10)
C31 0.0200(11) 0.0285(11) 0.0321(11) -0.0012(9) 0.0119(9) -0.0005(9)
C37 0.0217(12) 0.0315(11) 0.0319(11) 0.0006(9) 0.0113(9) 0.0026(9)
C36 0.0265(12) 0.0191(9) 0.0349(12) -0.0042(8) 0.0107(10) -0.0003(9)
C38 0.0266(13) 0.0308(11) 0.0420(13) -0.0127(10) 0.0086(11) -0.0028(10)
Cl2 0.0178(2) 0.0225(2) 0.0204(2) 0.00582(16) -0.00026(18) 0.00316(18)

loop_
_atom_type_symbol
_atom_type_description
_atom_type_scat_dispersion_real
_atom_type_scat_dispersion_imag
_atom_type_scat_source
C C 0.0181 0.0091 'International Tables Vol C Tables 4.2.6.8 and 6.1.1.4'
H H 0.0000 0.0000 'International Tables Vol C Tables 4.2.6.8 and 6.1.1.4'
Cl Cl 0.3639 0.7018 'International Tables Vol C Tables 4.2.6.8 and 6.1.1.4'
N N 0.0311 0.0180 'International Tables Vol C Tables 4.2.6.8 and 6.1.1.4'
P P 0.2955 0.4335 'International Tables Vol C Tables 4.2.6.8 and 6.1.1.4'
Pd Pd 0.1215 3.9337 'International Tables Vol C Tables 4.2.6.8 and 6.1.1.4'

loop_
_exptl_crystal_face_index_h
_exptl_crystal_face_index_k
_exptl_crystal_face_index_l
_exptl_crystal_face_perp_dist
-7 4 7 0.0299
7 -4 -7 0.0331
1 4 9 0.0827
-1 14 -2 0.0374
8 -4 -6 0.0328
-1 -14 4 0.0377
-8 1 0 0.0650
-2 -4 -9 0.1106

loop_
_geom_angle_atom_site_label_1
_geom_angle_atom_site_label_2
_geom_angle_atom_site_label_3
_geom_angle
_geom_angle_site_symmetry_1
_geom_angle_site_symmetry_3
_geom_angle_publ_flag
P1 Pd1 Cl1 172.840(18) . . ?
P1 Pd1 Cl2 83.686(18) . . ?
C1 Pd1 Cl1 86.25(6) . . ?
C1 Pd1 P1 100.80(6) . . ?
C1 Pd1 Cl2 174.31(5) . . ?
Cl2 Pd1 Cl1 89.196(18) . . ?
C30 P1 Pd1 111.32(7) . . ?
C28 P1 Pd1 119.80(7) . . ?
C28 P1 C30 104.71(9) . . ?
C28 P1 C29 102.14(10) . . ?
C29 P1 Pd1 112.02(7) . . ?
C29 P1 C30 105.57(9) . . ?
C1 N2 C16 130.41(16) . . ?
C1 N2 C3 111.29(16) . . ?
C16 N2 C3 118.04(15) . . ?
C1 N1 C4 129.16(16) . . ?
C1 N1 C2 110.48(16) . . ?
C4 N1 C2 120.17(15) . . ?
C29 N4 C33 119.50(19) . . ?
C29 N4 C32 118.35(18) . . ?
C32 N4 C33 119.50(19) . . ?
C30 N5 C34 115.99(18) . . ?
C30 N5 C35 118.88(18) . . ?
C35 N5 C34 119.0(2) . . ?
C28 N3 C31 119.66(17) . . ?
C28 N3 C36 117.20(19) . . ?
C36 N3 C31 118.04(18) . . ?
N2 C1 Pd1 124.51(14) . . ?
N2 C1 N1 108.56(16) . . ?
N1 C1 Pd1 125.25(14) . . ?
C9 C13 H13 108.3 . . ?
C9 C13 C14 113.82(17) . . ?
C9 C13 C15 109.15(17) . . ?
C14 C13 H13 108.3 . . ?
C14 C13 C15 108.86(17) . . ?
C15 C13 H13 108.3 . . ?
C5 C4 N1 121.40(18) . . ?
C5 C4 C9 120.80(19) . . ?
C9 C4 N1 117.70(17) . . ?
C21 C16 N2 120.18(18) . . ?
C17 C16 N2 118.19(17) . . ?
C17 C16 C21 121.26(18) . . ?
P1 C30 H30A 108.2 . . ?
P1 C30 H30B 108.2 . . ?
N5 C30 P1 116.32(15) . . ?
N5 C30 H30A 108.2 . . ?
N5 C30 H30B 108.2 . . ?
H30A C30 H30B 107.4 . . ?
C4 C5 C10 123.23(19) . . ?
C6 C5 C4 117.95(19) . . ?
C6 C5 C10 118.53(17) . . ?
C16 C21 C25 122.60(18) . . ?
C20 C21 C16 117.64(19) . . ?
C20 C21 C25 119.75(18) . . ?
C4 C9 C13 123.24(18) . . ?
C8 C9 C13 118.36(19) . . ?
C8 C9 C4 118.30(18) . . ?
C5 C6 H6 119.2 . . ?
C7 C6 C5 121.58(19) . . ?
C7 C6 H6 119.2 . . ?
N1 C2 H2A 111.5 . . ?
N1 C2 H2B 111.5 . . ?
N1 C2 C3 101.36(15) . . ?
H2A C2 H2B 109.3 . . ?
C3 C2 H2A 111.5 . . ?
C3 C2 H2B 111.5 . . ?
C16 C17 C22 124.37(18) . . ?
C18 C17 C16 117.99(18) . . ?
C18 C17 C22 117.63(19) . . ?
N2 C3 C2 101.73(15) . . ?
N2 C3 H3A 111.4 . . ?
N2 C3 H3B 111.4 . . ?
C2 C3 H3A 111.4 . . ?
C2 C3 H3B 111.4 . . ?
H3A C3 H3B 109.3 . . ?
C5 C10 H10 108.3 . . ?
C5 C10 C12 113.08(18) . . ?
C5 C10 C11 108.74(17) . . ?
C12 C10 H10 108.3 . . ?
C11 C10 H10 108.3 . . ?
C11 C10 C12 109.87(16) . . ?
C9 C8 H8 119.3 . . ?
C7 C8 C9 121.4(2) . . ?
C7 C8 H8 119.3 . . ?
C21 C25 H25 107.4 . . ?
C21 C25 C27 113.07(18) . . ?
C21 C25 C26 112.44(17) . . ?
C27 C25 H25 107.4 . . ?
C26 C25 H25 107.4 . . ?
C26 C25 C27 108.96(17) . . ?
C17 C22 H22 108.4 . . ?
C17 C22 C24 111.76(18) . . ?
C17 C22 C23 111.24(17) . . ?
C24 C22 H22 108.4 . . ?
C24 C22 C23 108.41(18) . . ?
C23 C22 H22 108.4 . . ?
C6 C7 C8 119.7(2) . . ?
C6 C7 H7 120.2 . . ?
C8 C7 H7 120.2 . . ?
C21 C20 H20 119.1 . . ?
C19 C20 C21 121.85(19) . . ?
C19 C20 H20 119.1 . . ?
C10 C12 H12A 109.5 . . ?
C10 C12 H12B 109.5 . . ?
C10 C12 H12C 109.5 . . ?
H12A C12 H12B 109.5 . . ?
H12A C12 H12C 109.5 . . ?
H12B C12 H12C 109.5 . . ?
C17 C18 H18 119.2 . . ?
C19 C18 C17 121.6(2) . . ?
C19 C18 H18 119.2 . . ?
C13 C14 H14A 109.5 . . ?
C13 C14 H14B 109.5 . . ?
C13 C14 H14C 109.5 . . ?
H14A C14 H14B 109.5 . . ?
H14A C14 H14C 109.5 . . ?
H14B C14 H14C 109.5 . . ?
C20 C19 C18 119.7(2) . . ?
C20 C19 H19 120.2 . . ?
C18 C19 H19 120.2 . . ?
P1 C28 H28A 107.9 . . ?
P1 C28 H28B 107.9 . . ?
N3 C28 P1 117.43(14) . . ?
N3 C28 H28A 107.9 . . ?
N3 C28 H28B 107.9 . . ?
H28A C28 H28B 107.2 . . ?
C13 C15 H15A 109.5 . . ?
C13 C15 H15B 109.5 . . ?
C13 C15 H15C 109.5 . . ?
H15A C15 H15B 109.5 . . ?
H15A C15 H15C 109.5 . . ?
H15B C15 H15C 109.5 . . ?
P1 C29 H29A 108.6 . . ?
P1 C29 H29B 108.6 . . ?
N4 C29 P1 114.60(14) . . ?
N4 C29 H29A 108.6 . . ?
N4 C29 H29B 108.6 . . ?
H29A C29 H29B 107.6 . . ?
C25 C27 H27A 109.5 . . ?
C25 C27 H27B 109.5 . . ?
C25 C27 H27C 109.5 . . ?
H27A C27 H27B 109.5 . . ?
H27A C27 H27C 109.5 . . ?
H27B C27 H27C 109.5 . . ?
C25 C26 H26A 109.5 . . ?
C25 C26 H26B 109.5 . . ?
C25 C26 H26C 109.5 . . ?
H26A C26 H26B 109.5 . . ?
H26A C26 H26C 109.5 . . ?
H26B C26 H26C 109.5 . . ?
N4 C33 H33A 108.3 . . ?
N4 C33 H33B 108.3 . . ?
N4 C33 C34 115.97(19) . . ?
H33A C33 H33B 107.4 . . ?
C34 C33 H33A 108.3 . . ?
C34 C33 H33B 108.3 . . ?
N5 C34 C33 117.82(19) . . ?
N5 C34 H34A 107.9 . . ?
N5 C34 H34B 107.9 . . ?
C33 C34 H34A 107.9 . . ?
C33 C34 H34B 107.9 . . ?
H34A C34 H34B 107.2 . . ?
N4 C32 H32A 108.0 . . ?
N4 C32 H32B 108.0 . . ?
N4 C32 C31 117.05(19) . . ?
H32A C32 H32B 107.3 . . ?
C31 C32 H32A 108.0 . . ?
C31 C32 H32B 108.0 . . ?
C22 C24 H24A 109.5 . . ?
C22 C24 H24B 109.5 . . ?
C22 C24 H24C 109.5 . . ?
H24A C24 H24B 109.5 . . ?
H24A C24 H24C 109.5 . . ?
H24B C24 H24C 109.5 . . ?
C10 C11 H11A 109.5 . . ?
C10 C11 H11B 109.5 . . ?
C10 C11 H11C 109.5 . . ?
H11A C11 H11B 109.5 . . ?
H11A C11 H11C 109.5 . . ?
H11B C11 H11C 109.5 . . ?
N5 C35 H35A 108.0 . . ?
N5 C35 H35B 108.0 . . ?
N5 C35 C36 117.41(18) . . ?
H35A C35 H35B 107.2 . . ?
C36 C35 H35A 108.0 . . ?
C36 C35 H35B 108.0 . . ?
C22 C23 H23A 109.5 . . ?
C22 C23 H23B 109.5 . . ?
C22 C23 H23C 109.5 . . ?
H23A C23 H23B 109.5 . . ?
H23A C23 H23C 109.5 . . ?
H23B C23 H23C 109.5 . . ?
N3 C31 C32 115.81(19) . . ?
N3 C31 H31A 108.3 . . ?
N3 C31 H31B 108.3 . . ?
C32 C31 H31A 108.3 . . ?
C32 C31 H31B 108.3 . . ?
H31A C31 H31B 107.4 . . ?
Cl3 C37 H37 108.6 . . ?
Cl5 C37 Cl3 110.71(13) . . ?
Cl5 C37 Cl4 110.45(13) . . ?
Cl5 C37 H37 108.6 . . ?
Cl4 C37 Cl3 109.72(13) . . ?
Cl4 C37 H37 108.6 . . ?
N3 C36 C35 118.70(19) . . ?
N3 C36 H36A 107.6 . . ?
N3 C36 H36B 107.6 . . ?
C35 C36 H36A 107.6 . . ?
C35 C36 H36B 107.6 . . ?
H36A C36 H36B 107.1 . . ?
Cl6 C38 H38 108.0 . . ?
Cl8 C38 Cl6 110.54(14) . . ?
Cl8 C38 H38 108.0 . . ?
Cl7 C38 Cl6 110.75(15) . . ?
Cl7 C38 Cl8 111.44(16) . . ?
Cl7 C38 H38 108.0 . . ?

loop_
_geom_bond_atom_site_label_1
_geom_bond_atom_site_label_2
_geom_bond_distance
_geom_bond_site_symmetry_2
_geom_bond_publ_flag
Pd1 Cl1 2.3631(5) . ?
Pd1 P1 2.2417(5) . ?
Pd1 C1 2.0065(19) . ?
Pd1 Cl2 2.3516(4) . ?
P1 C30 1.867(2) . ?
P1 C28 1.852(2) . ?
P1 C29 1.866(2) . ?
Cl3 C37 1.763(2) . ?
Cl6 C38 1.761(3) . ?
Cl5 C37 1.752(3) . ?
Cl8 C38 1.760(3) . ?
Cl4 C37 1.753(2) . ?
Cl7 C38 1.749(3) . ?
N2 C1 1.346(3) . ?
N2 C16 1.443(3) . ?
N2 C3 1.480(2) . ?
N1 C1 1.351(3) . ?
N1 C4 1.439(3) . ?
N1 C2 1.483(2) . ?
N4 C29 1.428(3) . ?
N4 C33 1.446(3) . ?
N4 C32 1.440(3) . ?
N5 C30 1.442(3) . ?
N5 C34 1.453(3) . ?
N5 C35 1.448(3) . ?
N3 C28 1.433(3) . ?
N3 C31 1.452(3) . ?
N3 C36 1.451(3) . ?
C13 H13 1.0000 . ?
C13 C9 1.526(3) . ?
C13 C14 1.538(3) . ?
C13 C15 1.547(3) . ?
C4 C5 1.411(3) . ?
C4 C9 1.418(3) . ?
C16 C21 1.416(3) . ?
C16 C17 1.410(3) . ?
C30 H30A 0.9900 . ?
C30 H30B 0.9900 . ?
C5 C6 1.397(3) . ?
C5 C10 1.522(3) . ?
C21 C25 1.522(3) . ?
C21 C20 1.393(3) . ?
C9 C8 1.388(3) . ?
C6 H6 0.9500 . ?
C6 C7 1.383(3) . ?
C2 H2A 0.9900 . ?
C2 H2B 0.9900 . ?
C2 C3 1.512(3) . ?
C17 C22 1.522(3) . ?
C17 C18 1.394(3) . ?
C3 H3A 0.9900 . ?
C3 H3B 0.9900 . ?
C10 H10 1.0000 . ?
C10 C12 1.531(3) . ?
C10 C11 1.530(3) . ?
C8 H8 0.9500 . ?
C8 C7 1.386(3) . ?
C25 H25 1.0000 . ?
C25 C27 1.536(3) . ?
C25 C26 1.530(3) . ?
C22 H22 1.0000 . ?
C22 C24 1.529(3) . ?
C22 C23 1.540(3) . ?
C7 H7 0.9500 . ?
C20 H20 0.9500 . ?
C20 C19 1.380(3) . ?
C12 H12A 0.9800 . ?
C12 H12B 0.9800 . ?
C12 H12C 0.9800 . ?
C18 H18 0.9500 . ?
C18 C19 1.381(3) . ?
C14 H14A 0.9800 . ?
C14 H14B 0.9800 . ?
C14 H14C 0.9800 . ?
C19 H19 0.9500 . ?
C28 H28A 0.9900 . ?
C28 H28B 0.9900 . ?
C15 H15A 0.9800 . ?
C15 H15B 0.9800 . ?
C15 H15C 0.9800 . ?
C29 H29A 0.9900 . ?
C29 H29B 0.9900 . ?
C27 H27A 0.9800 . ?
C27 H27B 0.9800 . ?
C27 H27C 0.9800 . ?
C26 H26A 0.9800 . ?
C26 H26B 0.9800 . ?
C26 H26C 0.9800 . ?
C33 H33A 0.9900 . ?
C33 H33B 0.9900 . ?
C33 C34 1.534(3) . ?
C34 H34A 0.9900 . ?
C34 H34B 0.9900 . ?
C32 H32A 0.9900 . ?
C32 H32B 0.9900 . ?
C32 C31 1.538(3) . ?
C24 H24A 0.9800 . ?
C24 H24B 0.9800 . ?
C24 H24C 0.9800 . ?
C11 H11A 0.9800 . ?
C11 H11B 0.9800 . ?
C11 H11C 0.9800 . ?
C35 H35A 0.9900 . ?
C35 H35B 0.9900 . ?
C35 C36 1.546(3) . ?
C23 H23A 0.9800 . ?
C23 H23B 0.9800 . ?
C23 H23C 0.9800 . ?
C31 H31A 0.9900 . ?
C31 H31B 0.9900 . ?
C37 H37 1.0000 . ?
C36 H36A 0.9900 . ?
C36 H36B 0.9900 . ?
C38 H38 1.0000 . ?

loop_
_geom_torsion_atom_site_label_1
_geom_torsion_atom_site_label_2
_geom_torsion_atom_site_label_3
_geom_torsion_atom_site_label_4
_geom_torsion
_geom_torsion_site_symmetry_1
_geom_torsion_site_symmetry_2
_geom_torsion_site_symmetry_3
_geom_torsion_site_symmetry_4
_geom_torsion_publ_flag
Pd1 P1 C30 N5 164.08(13) . . . . ?
Pd1 P1 C28 N3 169.22(13) . . . . ?
Pd1 P1 C29 N4 175.55(13) . . . . ?
N2 C16 C21 C25 -5.9(3) . . . . ?
N2 C16 C21 C20 173.11(17) . . . . ?
N2 C16 C17 C22 7.7(3) . . . . ?
N2 C16 C17 C18 -172.46(17) . . . . ?
N1 C4 C5 C6 -177.80(17) . . . . ?
N1 C4 C5 C10 8.4(3) . . . . ?
N1 C4 C9 C13 -4.3(3) . . . . ?
N1 C4 C9 C8 179.42(17) . . . . ?
N1 C2 C3 N2 -23.85(18) . . . . ?
N4 C33 C34 N5 -50.7(3) . . . . ?
N4 C32 C31 N3 -46.5(3) . . . . ?
N5 C35 C36 N3 -50.5(3) . . . . ?
C1 N2 C16 C21 66.4(3) . . . . ?
C1 N2 C16 C17 -120.4(2) . . . . ?
C1 N2 C3 C2 18.4(2) . . . . ?
C1 N1 C4 C5 67.9(3) . . . . ?
C1 N1 C4 C9 -115.8(2) . . . . ?
C1 N1 C2 C3 24.1(2) . . . . ?
C13 C9 C8 C7 -176.77(18) . . . . ?
C4 N1 C1 Pd1 -22.6(3) . . . . ?
C4 N1 C1 N2 171.67(17) . . . . ?
C4 N1 C2 C3 -160.50(16) . . . . ?
C4 C5 C6 C7 -3.4(3) . . . . ?
C4 C5 C10 C12 -135.18(19) . . . . ?
C4 C5 C10 C11 102.5(2) . . . . ?
C4 C9 C8 C7 -0.3(3) . . . . ?
C16 N2 C1 Pd1 16.5(3) . . . . ?
C16 N2 C1 N1 -177.71(18) . . . . ?
C16 N2 C3 C2 -166.86(16) . . . . ?
C16 C21 C25 C27 -163.90(18) . . . . ?
C16 C21 C25 C26 72.2(2) . . . . ?
C16 C21 C20 C19 -1.2(3) . . . . ?
C16 C17 C22 C24 127.0(2) . . . . ?
C16 C17 C22 C23 -111.7(2) . . . . ?
C16 C17 C18 C19 -0.4(3) . . . . ?
C30 P1 C28 N3 43.54(18) . . . . ?
C30 P1 C29 N4 -63.13(17) . . . . ?
C30 N5 C34 C33 95.6(2) . . . . ?
C30 N5 C35 C36 -32.3(3) . . . . ?
C5 C4 C9 C13 172.08(17) . . . . ?
C5 C4 C9 C8 -4.2(3) . . . . ?
C5 C6 C7 C8 -1.0(3) . . . . ?
C21 C16 C17 C22 -179.19(18) . . . . ?
C21 C16 C17 C18 0.6(3) . . . . ?
C21 C20 C19 C18 1.4(3) . . . . ?
C9 C4 C5 C6 6.0(3) . . . . ?
C9 C4 C5 C10 -167.77(17) . . . . ?
C9 C8 C7 C6 2.9(3) . . . . ?
C6 C5 C10 C12 51.1(2) . . . . ?
C6 C5 C10 C11 -71.2(2) . . . . ?
C2 N1 C1 Pd1 152.30(13) . . . . ?
C2 N1 C1 N2 -13.4(2) . . . . ?
C2 N1 C4 C5 -106.6(2) . . . . ?
C2 N1 C4 C9 69.7(2) . . . . ?
C17 C16 C21 C25 -178.82(18) . . . . ?
C17 C16 C21 C20 0.2(3) . . . . ?
C17 C18 C19 C20 -0.5(3) . . . . ?
C3 N2 C1 Pd1 -169.64(13) . . . . ?
C3 N2 C1 N1 -3.8(2) . . . . ?
C3 N2 C16 C21 -107.1(2) . . . . ?
C3 N2 C16 C17 66.0(2) . . . . ?
C10 C5 C6 C7 170.70(19) . . . . ?
C25 C21 C20 C19 177.85(19) . . . . ?
C22 C17 C18 C19 179.4(2) . . . . ?
C20 C21 C25 C27 17.1(3) . . . . ?
C20 C21 C25 C26 -106.8(2) . . . . ?
C18 C17 C22 C24 -52.8(3) . . . . ?
C18 C17 C22 C23 68.5(2) . . . . ?
C14 C13 C9 C4 133.1(2) . . . . ?
C14 C13 C9 C8 -50.6(2) . . . . ?
C28 P1 C30 N5 -65.09(17) . . . . ?
C28 P1 C29 N4 46.11(17) . . . . ?
C28 N3 C31 C32 -34.5(3) . . . . ?
C28 N3 C36 C35 92.4(3) . . . . ?
C15 C13 C9 C4 -105.1(2) . . . . ?
C15 C13 C9 C8 71.2(2) . . . . ?
C29 P1 C30 N5 42.31(18) . . . . ?
C29 P1 C28 N3 -66.36(17) . . . . ?
C29 N4 C33 C34 -36.5(3) . . . . ?
C29 N4 C32 C31 96.1(2) . . . . ?
C33 N4 C29 P1 87.1(2) . . . . ?
C33 N4 C32 C31 -65.4(3) . . . . ?
C34 N5 C30 P1 -67.6(2) . . . . ?
C34 N5 C35 C36 119.0(2) . . . . ?
C32 N4 C29 P1 -74.4(2) . . . . ?
C32 N4 C33 C34 124.8(2) . . . . ?
C35 N5 C30 P1 84.6(2) . . . . ?
C35 N5 C34 C33 -56.5(3) . . . . ?
C31 N3 C28 P1 87.3(2) . . . . ?
C31 N3 C36 C35 -62.2(3) . . . . ?
C36 N3 C28 P1 -66.9(2) . . . . ?
C36 N3 C31 C32 119.6(2) . . . . ?

loop_
_exptl_oxdiff_crystal_face_indexfrac_h
_exptl_oxdiff_crystal_face_indexfrac_k
_exptl_oxdiff_crystal_face_indexfrac_l
_exptl_oxdiff_crystal_face_x
_exptl_oxdiff_crystal_face_y
_exptl_oxdiff_crystal_face_z
-7.2875 4.4363 7.0042 -0.0370 -0.1509 0.9879
7.3476 -4.3820 -6.8882 0.0332 0.1353 -0.9902
1.4013 4.4843 8.8492 -0.2304 -0.9618 0.1477
-0.5305 13.9291 -2.4647 0.9406 -0.2250 0.2542
7.7700 -3.9989 -5.7702 -0.0092 0.0012 -1.0000
-1.2302 -13.5083 3.8739 -0.9719 0.2327 -0.0342
-7.9231 1.0950 0.4445 0.1283 0.5319 0.8370
-1.5646 -4.4178 -8.7550 0.2311 0.9645 -0.1276
